data_1500043
loop_
_publ_author_name
'Abbattista, F'
'Mazza, D'
'Vallino, M'

_publ_section_title
;
 Preparation and characterization of La2 Li.5 Al.5 O4 with K2 Ni F4
 structure
;
_journal_coden_ASTM ICHAA
_journal_name_full 'Inorganica Chimica Acta'
_journal_page_first 147
_journal_page_last 149
_journal_paper_doi 10.1016/S0020-1693(00)81072-5
_journal_volume 140
_journal_year 1987
_chemical_formula_structural 'La2 Li0.5 Al0.5 O4'
_chemical_formula_sum 'Al0.5 La2 Li0.5 O4'
_space_group_IT_number 139
_symmetry_cell_setting tetragonal
_symmetry_space_group_name_Hall '-I 4 2'
_symmetry_space_group_name_H-M 'I 4/m m m'
_cell_angle_alpha 90
_cell_angle_beta 90
_cell_angle_gamma 90
_cell_formula_units_Z 2
_cell_length_a 3.772(1)
_cell_length_b 3.772(1)
_cell_length_c 12.757(4)
_cell_volume 181.51(9)
_refine_ls_R_factor_all 0.070
_cod_data_source_file La2Li05Al05O.cif
_cod_data_source_block 0000000
_cod_depositor_comments
;
 Changing _atom_site_label data item values to unique ones after consulting
 the original publication.

 Antanas Vaitkus,
 2017-01-11

 Adding missing _atom_type_symbol and _atom_type_oxidation_number data
 item values that correspond to the _atom_site_type_symbol data item
 values ('La3+', 'Li+').

 Antanas Vaitkus,
 2017-01-11
;
_cod_original_cell_volume 181.5
_cod_original_formula_sum 'La2 Li0.5 Al0.5 O4'
_cod_database_code 1500043

loop_
_symmetry_equiv_pos_as_xyz
x,y,z
-x,-y,z
-x,y,z
x,-y,z
-y,x,z
y,-x,z
y,x,z
-y,-x,z
-x,-y,-z
x,y,-z
x,-y,-z
-x,y,-z
y,-x,-z
-y,x,-z
-y,-x,-z
y,x,-z
1/2+x,1/2+y,1/2+z
1/2-x,1/2-y,1/2+z
1/2-x,1/2+y,1/2+z
1/2+x,1/2-y,1/2+z
1/2-y,1/2+x,1/2+z
1/2+y,1/2-x,1/2+z
1/2+y,1/2+x,1/2+z
1/2-y,1/2-x,1/2+z
1/2-x,1/2-y,1/2-z
1/2+x,1/2+y,1/2-z
1/2+x,1/2-y,1/2-z
1/2-x,1/2+y,1/2-z
1/2+y,1/2-x,1/2-z
1/2-y,1/2+x,1/2-z
1/2-y,1/2-x,1/2-z
1/2+y,1/2+x,1/2-z

loop_
_atom_site_label
_atom_site_type_symbol
_atom_site_symmetry_multiplicity
_atom_site_Wyckoff_symbol
_atom_site_fract_x
_atom_site_fract_y
_atom_site_fract_z
_atom_site_occupancy
_atom_site_U_iso_or_equiv
La La3+ 4 e 0 0 0.3625 1.0 0.60
Li Li+ 2 a 0 0 0 0.5 0.90
Al Al3+ 2 a 0 0 0 0.5 1.2
O1 O2- 4 c 0.5 0 0 1.0 0.70
O2 O2- 4 e 0 0 0.17 1.0 0.70

loop_
_atom_type_symbol
_atom_type_oxidation_number
Al3+ 3.000
O2- -2.000
La3+ 3.000
Li+ 1.000
